data_2213327
loop_
_publ_author_name
'Yue-Juan Yao'
'Hui-Ming Shu'
'Chuan-Qin Du'
'Huai-Ming Hu'

_publ_section_title
;
 Bis{2-[<i>N</i>,<i>N</i>-bis(2-aminoethyl)amino]ethanaminium}nickel(II)
 hexacyanidoferrate(II)
;
_journal_coeditor_code HB2330
_journal_issue 5
_journal_name_full 'Acta Crystallographica Section E'
_journal_page_first m1208
_journal_page_last m1210
_journal_paper_doi 10.1107/S1600536807013475
_journal_volume 63
_journal_year 2007
_chemical_formula_iupac '[Ni (C6 H19 N4)2] [Fe (C N)6]'
_chemical_formula_moiety 'C12 H38 N8 Ni 4+, C6 Fe N6 4-'
_chemical_formula_sum 'C18 H38 Fe N14 Ni'
_chemical_formula_weight 565.18
_chemical_name_systematic
;{N-[N,N-Bis(2-aminoethyl)amino]ethanaminium]}nickel(II)]
 hexacyanidoferrate(II)
;
_space_group_IT_number 2
_symmetry_cell_setting triclinic
_symmetry_space_group_name_Hall '-P 1'
_symmetry_space_group_name_H-M 'P -1'
_atom_sites_solution_hydrogens geom
_atom_sites_solution_primary direct
_atom_sites_solution_secondary difmap
_audit_creation_method SHELXL-97
_cell_angle_alpha 92.45(3)
_cell_angle_beta 99.70(3)
_cell_angle_gamma 119.56(3)
_cell_formula_units_Z 1
_cell_length_a 8.6744(17)
_cell_length_b 8.7883(18)
_cell_length_c 9.3802(19)
_cell_measurement_reflns_used 25
_cell_measurement_temperature 293(2)
_cell_measurement_theta_max 16.0
_cell_measurement_theta_min 14.9
_cell_volume 606.5(3)
_computing_cell_refinement 'CAD-4 Software'
_computing_data_collection 'CAD-4 Software (Enraf--Nonius, 1989)'
_computing_data_reduction 'MolEN (Fair, 1990)'
_computing_molecular_graphics 'XP (Siemens, 1994)'
_computing_publication_material 'SHELXTL (Siemens, 1995)'
_computing_structure_refinement 'SHELXL97 (Sheldrick, 1997)'
_computing_structure_solution 'SHELXS97 (Sheldrick, 1990)'
_diffrn_ambient_temperature 293(2)
_diffrn_measured_fraction_theta_full 1.000
_diffrn_measured_fraction_theta_max 1.000
_diffrn_measurement_device_type 'Enraf--Nonius CAD-4'
_diffrn_measurement_method \w/2\q
_diffrn_radiation_monochromator graphite
_diffrn_radiation_source 'fine-focus sealed tube'
_diffrn_radiation_type MoK\a
_diffrn_radiation_wavelength 0.71073
_diffrn_reflns_av_R_equivalents 0.0000
_diffrn_reflns_av_sigmaI/netI 0.0187
_diffrn_reflns_limit_h_max 0
_diffrn_reflns_limit_h_min -11
_diffrn_reflns_limit_k_max 11
_diffrn_reflns_limit_k_min -9
_diffrn_reflns_limit_l_max 11
_diffrn_reflns_limit_l_min -11
_diffrn_reflns_number 2632
_diffrn_reflns_theta_full 26.97
_diffrn_reflns_theta_max 26.97
_diffrn_reflns_theta_min 2.23
_diffrn_standards_decay_% 0
_diffrn_standards_interval_count 97
_diffrn_standards_number 3
_exptl_absorpt_coefficient_mu 1.412
_exptl_absorpt_correction_T_max 0.765
_exptl_absorpt_correction_T_min 0.551
_exptl_absorpt_correction_type psi-scan
_exptl_absorpt_process_details '(North <i>et al.</i>,  1968)'
_exptl_crystal_colour red
_exptl_crystal_density_diffrn 1.547
_exptl_crystal_density_method 'not measured'
_exptl_crystal_description block
_exptl_crystal_F_000 298
_exptl_crystal_size_max 0.48
_exptl_crystal_size_mid 0.35
_exptl_crystal_size_min 0.20
_refine_diff_density_max 0.393
_refine_diff_density_min -0.669
_refine_ls_extinction_coef 0.072(4)
_refine_ls_extinction_expression Fc^*^=kFc[1+0.001xFc^2^\l^3^/sin(2\q)]^-1/4^
_refine_ls_extinction_method SHELXL97
_refine_ls_goodness_of_fit_ref 0.972
_refine_ls_hydrogen_treatment constr
_refine_ls_matrix_type full
_refine_ls_number_parameters 159
_refine_ls_number_reflns 2632
_refine_ls_number_restraints 0
_refine_ls_restrained_S_all 0.972
_refine_ls_R_factor_all 0.0369
_refine_ls_R_factor_gt 0.0319
_refine_ls_shift/su_max 0.000
_refine_ls_shift/su_mean 0.000
_refine_ls_structure_factor_coef Fsqd
_refine_ls_weighting_details 'calc w=1/[\s^2^(Fo^2^)+(0.0525P)^2^+0.3859P] where P=(Fo^2^+2Fc^2^)/3'
_refine_ls_weighting_scheme calc
_refine_ls_wR_factor_gt 0.0805
_refine_ls_wR_factor_ref 0.0829
_reflns_number_gt 2350
_reflns_number_total 2632
_reflns_threshold_expression I>2\s(I)
_cod_data_source_file hb2330.cif
_cod_data_source_block I
_cod_depositor_comments
;
The following automatic conversions were performed:
'_symmetry_cell_setting' value 'Triclinic' changed to 'triclinic'
according to '/home/saulius/struct/CIF-dictionaries/cif_core.dic'
dictionary named 'cif_core.dic' version 2.4.1 from 2010-06-29.

Automatic conversion script
Id: cif_fix_enum 1527 2010-12-29 10:47:43Z saulius 

The following automatic conversions were performed:

'_symmetry_cell_setting' value 'Triclinic' changed to 'triclinic'
according to /home/saulius/struct/CIF-dictionaries/cif_core.dic
dictionary named 'cif_core.dic' version 2.4.1 from 2010-06-29.

Automatic conversion script
Id: cif_fix_values 1715 2011-07-08 13:25:40Z adriana 
;
_cod_original_cell_volume 606.5(2)
_cod_database_code 2213327
_cod_database_fobs_code 2213327

loop_
_symmetry_equiv_pos_as_xyz
'x, y, z'
'-x, -y, -z'

loop_
_atom_site_type_symbol
_atom_site_label
_atom_site_fract_x
_atom_site_fract_y
_atom_site_fract_z
_atom_site_U_iso_or_equiv
_atom_site_adp_type
_atom_site_calc_flag
_atom_site_refinement_flags
_atom_site_occupancy
Ni Ni1 0.5000 0.5000 0.5000 0.02007(13) Uani d S 1
Fe Fe1 0.5000 1.0000 1.0000 0.02107(13) Uani d S 1
N N1 0.3089(2) 0.4080(2) 0.63209(18) 0.0276(4) Uani d . 1
H H1A 0.3196 0.3272 0.6820 0.033 Uiso calc R 1
H H1B 0.3319 0.4986 0.6974 0.033 Uiso calc R 1
N N2 0.5202(3) 0.7528(2) 0.51491(19) 0.0296(4) Uani d . 1
H H2A 0.5679 0.8085 0.6076 0.036 Uiso calc R 1
H H2B 0.5923 0.8203 0.4573 0.036 Uiso calc R 1
N N3 0.2635(2) 0.4335(2) 0.33354(17) 0.0229(3) Uani d . 1
N N4 0.1203(2) 0.2641(2) -0.07164(19) 0.0303(4) Uani d . 1
H H4A 0.1735 0.3700 -0.1003 0.045 Uiso calc R 1
H H4B 0.0131 0.1942 -0.1321 0.045 Uiso calc R 1
H H4C 0.1902 0.2168 -0.0728 0.045 Uiso calc R 1
N N5 0.2451(3) 0.9657(2) 1.2025(2) 0.0339(4) Uani d . 1
N N6 0.2564(3) 0.6101(2) 0.8684(2) 0.0418(5) Uani d . 1
N N7 0.2923(3) 1.1052(3) 0.7672(2) 0.0421(5) Uani d . 1
C C1 0.1217(3) 0.3276(3) 0.5449(2) 0.0360(5) Uani d . 1
H H1C 0.0774 0.4085 0.5559 0.043 Uiso calc R 1
H H1D 0.0435 0.2199 0.5808 0.043 Uiso calc R 1
C C2 0.1142(3) 0.2855(3) 0.3850(2) 0.0320(5) Uani d . 1
H H2C 0.1224 0.1800 0.3702 0.038 Uiso calc R 1
H H2D -0.0015 0.2612 0.3273 0.038 Uiso calc R 1
C C3 0.3361(3) 0.7226(3) 0.4671(2) 0.0321(5) Uani d . 1
H H3A 0.3419 0.8332 0.4502 0.038 Uiso calc R 1
H H3B 0.2679 0.6764 0.5423 0.038 Uiso calc R 1
C C4 0.2426(3) 0.5914(3) 0.3271(2) 0.0294(4) Uani d . 1
H H4D 0.1143 0.5528 0.3067 0.035 Uiso calc R 1
H H4E 0.2921 0.6505 0.2470 0.035 Uiso calc R 1
C C5 0.2739(3) 0.3727(3) 0.1878(2) 0.0255(4) Uani d . 1
H H5A 0.3185 0.2911 0.1984 0.031 Uiso calc R 1
H H5B 0.3610 0.4737 0.1498 0.031 Uiso calc R 1
C C6 0.0936(3) 0.2826(3) 0.0782(2) 0.0310(5) Uani d . 1
H H6A 0.0152 0.1666 0.1025 0.037 Uiso calc R 1
H H6B 0.0347 0.3515 0.0832 0.037 Uiso calc R 1
C C7 0.3399(3) 0.9770(2) 1.1258(2) 0.0252(4) Uani d . 1
C C8 0.3471(3) 0.7572(3) 0.9176(2) 0.0270(4) Uani d . 1
C C9 0.3702(3) 1.0645(3) 0.8541(2) 0.0276(4) Uani d . 1

loop_
_atom_site_aniso_label
_atom_site_aniso_U_11
_atom_site_aniso_U_22
_atom_site_aniso_U_33
_atom_site_aniso_U_12
_atom_site_aniso_U_13
_atom_site_aniso_U_23
Ni1 0.0239(2) 0.02026(19) 0.01702(19) 0.01223(15) 0.00363(13) 0.00265(12)
Fe1 0.0244(2) 0.0159(2) 0.0215(2) 0.00954(16) 0.00411(15) 0.00185(14)
N1 0.0330(9) 0.0306(9) 0.0219(8) 0.0173(8) 0.0081(7) 0.0059(7)
N2 0.0373(10) 0.0252(8) 0.0249(8) 0.0173(8) 0.0001(7) -0.0010(7)
N3 0.0257(8) 0.0227(8) 0.0191(7) 0.0121(7) 0.0031(6) 0.0020(6)
N4 0.0316(9) 0.0269(9) 0.0247(9) 0.0095(7) 0.0059(7) -0.0006(7)
N5 0.0343(10) 0.0312(9) 0.0314(9) 0.0132(8) 0.0084(8) -0.0018(7)
N6 0.0479(12) 0.0233(9) 0.0455(12) 0.0112(9) 0.0136(10) -0.0020(8)
N7 0.0394(11) 0.0434(11) 0.0478(12) 0.0236(10) 0.0088(9) 0.0186(9)
C1 0.0305(11) 0.0435(13) 0.0311(11) 0.0148(10) 0.0120(9) 0.0089(9)
C2 0.0270(10) 0.0329(11) 0.0290(11) 0.0099(9) 0.0060(8) 0.0050(8)
C3 0.0405(12) 0.0316(11) 0.0310(11) 0.0248(10) 0.0038(9) 0.0011(8)
C4 0.0330(11) 0.0319(10) 0.0271(10) 0.0214(9) 0.0004(8) 0.0027(8)
C5 0.0272(10) 0.0273(10) 0.0223(9) 0.0143(8) 0.0048(8) 0.0021(7)
C6 0.0274(10) 0.0368(11) 0.0204(10) 0.0107(9) 0.0039(8) 0.0006(8)
C7 0.0269(9) 0.0178(9) 0.0260(10) 0.0097(7) 0.0001(8) -0.0001(7)
C8 0.0310(10) 0.0250(10) 0.0252(10) 0.0137(8) 0.0081(8) 0.0038(8)
C9 0.0285(10) 0.0222(9) 0.0321(10) 0.0116(8) 0.0102(8) 0.0057(8)

loop_
_atom_type_symbol
_atom_type_description
_atom_type_scat_dispersion_real
_atom_type_scat_dispersion_imag
_atom_type_scat_source
C C 0.0033 0.0016 'International Tables Vol C Tables 4.2.6.8 and 6.1.1.4'
H H 0.0000 0.0000 'International Tables Vol C Tables 4.2.6.8 and 6.1.1.4'
N N 0.0061 0.0033 'International Tables Vol C Tables 4.2.6.8 and 6.1.1.4'
Fe Fe 0.3463 0.8444 'International Tables Vol C Tables 4.2.6.8 and 6.1.1.4'
Ni Ni 0.3393 1.1124 'International Tables Vol C Tables 4.2.6.8 and 6.1.1.4'

loop_
_geom_angle_atom_site_label_1
_geom_angle_atom_site_label_2
_geom_angle_atom_site_label_3
_geom_angle_site_symmetry_1
_geom_angle_site_symmetry_3
_geom_angle
_geom_angle_publ_flag
N1 Ni1 N1 2_666 . 180.0 n
N1 Ni1 N2 2_666 2_666 91.77(8) ?
N1 Ni1 N2 . 2_666 88.23(8) n
N1 Ni1 N2 2_666 . 88.23(8) ?
N1 Ni1 N2 . . 91.77(8) yes
N1 Ni1 N3 2_666 . 97.77(7) ?
N1 Ni1 N3 . . 82.23(7) yes
N1 Ni1 N3 2_666 2_666 82.23(7) ?
N1 Ni1 N3 . 2_666 97.77(7) n
N2 Ni1 N2 2_666 . 180.0 n
N2 Ni1 N3 2_666 . 98.33(7) ?
N2 Ni1 N3 . . 81.67(7) yes
N2 Ni1 N3 2_666 2_666 81.67(7) ?
N2 Ni1 N3 . 2_666 98.33(7) n
N3 Ni1 N3 . 2_666 180.0 n
C9 Fe1 C9 . 2_677 180.0 ?
C9 Fe1 C7 . 2_677 89.59(9) ?
C9 Fe1 C7 2_677 2_677 90.41(9) ?
C9 Fe1 C7 . . 90.41(9) ?
C9 Fe1 C7 2_677 . 89.59(9) ?
C7 Fe1 C7 2_677 . 180.0 ?
C9 Fe1 C8 . . 90.51(9) ?
C9 Fe1 C8 2_677 . 89.49(9) ?
C7 Fe1 C8 2_677 . 89.22(9) ?
C7 Fe1 C8 . . 90.78(9) ?
C9 Fe1 C8 . 2_677 89.49(9) ?
C9 Fe1 C8 2_677 2_677 90.51(9) ?
C7 Fe1 C8 2_677 2_677 90.77(9) ?
C7 Fe1 C8 . 2_677 89.22(9) ?
C8 Fe1 C8 . 2_677 180.0 ?
C1 N1 Ni1 . . 111.72(13) ?
C1 N1 H1A . . 109.3 ?
Ni1 N1 H1A . . 109.3 ?
C1 N1 H1B . . 109.3 ?
Ni1 N1 H1B . . 109.3 ?
H1A N1 H1B . . 107.9 ?
C3 N2 Ni1 . . 107.36(13) ?
C3 N2 H2A . . 110.2 ?
Ni1 N2 H2A . . 110.2 ?
C3 N2 H2B . . 110.2 ?
Ni1 N2 H2B . . 110.2 ?
H2A N2 H2B . . 108.5 ?
C5 N3 C4 . . 109.79(15) ?
C5 N3 C2 . . 109.59(16) ?
C4 N3 C2 . . 112.87(17) ?
C5 N3 Ni1 . . 112.66(12) ?
C4 N3 Ni1 . . 108.71(12) ?
C2 N3 Ni1 . . 103.13(12) ?
C6 N4 H4A . . 109.5 ?
C6 N4 H4B . . 109.5 ?
H4A N4 H4B . . 109.5 ?
C6 N4 H4C . . 109.5 ?
H4A N4 H4C . . 109.5 ?
H4B N4 H4C . . 109.5 ?
N1 C1 C2 . . 110.95(18) ?
N1 C1 H1C . . 109.4 ?
C2 C1 H1C . . 109.4 ?
N1 C1 H1D . . 109.4 ?
C2 C1 H1D . . 109.4 ?
H1C C1 H1D . . 108.0 ?
N3 C2 C1 . . 111.80(18) ?
N3 C2 H2C . . 109.3 ?
C1 C2 H2C . . 109.3 ?
N3 C2 H2D . . 109.3 ?
C1 C2 H2D . . 109.3 ?
H2C C2 H2D . . 107.9 ?
N2 C3 C4 . . 109.03(17) ?
N2 C3 H3A . . 109.9 ?
C4 C3 H3A . . 109.9 ?
N2 C3 H3B . . 109.9 ?
C4 C3 H3B . . 109.9 ?
H3A C3 H3B . . 108.3 ?
N3 C4 C3 . . 113.36(16) ?
N3 C4 H4D . . 108.9 ?
C3 C4 H4D . . 108.9 ?
N3 C4 H4E . . 108.9 ?
C3 C4 H4E . . 108.9 ?
H4D C4 H4E . . 107.7 ?
N3 C5 C6 . . 113.54(17) ?
N3 C5 H5A . . 108.9 ?
C6 C5 H5A . . 108.9 ?
N3 C5 H5B . . 108.9 ?
C6 C5 H5B . . 108.9 ?
H5A C5 H5B . . 107.7 ?
N4 C6 C5 . . 110.70(17) ?
N4 C6 H6A . . 109.5 ?
C5 C6 H6A . . 109.5 ?
N4 C6 H6B . . 109.5 ?
C5 C6 H6B . . 109.5 ?
H6A C6 H6B . . 108.1 ?
N5 C7 Fe1 . . 179.01(19) ?
N6 C8 Fe1 . . 179.2(2) ?
N7 C9 Fe1 . . 179.1(2) ?

loop_
_geom_bond_atom_site_label_1
_geom_bond_atom_site_label_2
_geom_bond_site_symmetry_2
_geom_bond_distance
_geom_bond_publ_flag
Ni1 N1 2_666 2.0956(19) ?
Ni1 N1 . 2.0956(19) yes
Ni1 N2 2_666 2.1369(17) ?
Ni1 N2 . 2.1369(17) yes
Ni1 N3 . 2.1558(18) yes
Ni1 N3 2_666 2.1558(18) ?
Fe1 C9 . 1.907(2) yes
Fe1 C9 2_677 1.907(2) ?
Fe1 C7 2_677 1.912(2) ?
Fe1 C7 . 1.912(2) yes
Fe1 C8 . 1.906(2) yes
Fe1 C8 2_677 1.906(2) ?
N1 C1 . 1.475(3) ?
N1 H1A . 0.9000 ?
N1 H1B . 0.9000 ?
N2 C3 . 1.467(3) ?
N2 H2A . 0.9000 ?
N2 H2B . 0.9000 ?
N3 C5 . 1.480(2) ?
N3 C4 . 1.488(3) ?
N3 C2 . 1.484(3) ?
N4 C6 . 1.478(3) ?
N4 H4A . 0.8900 ?
N4 H4B . 0.8900 ?
N4 H4C . 0.8900 ?
N5 C7 . 1.153(3) ?
N6 C8 . 1.151(3) ?
N7 C9 . 1.152(3) ?
C1 C2 . 1.513(3) ?
C1 H1C . 0.9700 ?
C1 H1D . 0.9700 ?
C2 H2C . 0.9700 ?
C2 H2D . 0.9700 ?
C3 C4 . 1.516(3) ?
C3 H3A . 0.9700 ?
C3 H3B . 0.9700 ?
C4 H4D . 0.9700 ?
C4 H4E . 0.9700 ?
C5 C6 . 1.516(3) ?
C5 H5A . 0.9700 ?
C5 H5B . 0.9700 ?
C6 H6A . 0.9700 ?
C6 H6B . 0.9700 ?

loop_
_geom_hbond_atom_site_label_D
_geom_hbond_atom_site_label_H
_geom_hbond_atom_site_label_A
_geom_hbond_site_symmetry_A
_geom_hbond_distance_DH
_geom_hbond_distance_HA
_geom_hbond_distance_DA
_geom_hbond_angle_DHA
N1 H1A N7 1_545 0.90 2.06 2.946(3) 168
N1 H1B N6 . 0.90 2.20 3.014(3) 151
N2 H2A N5 2_677 0.90 2.30 3.153(3) 158
N2 H2B N7 2_676 0.90 2.46 3.307(3) 157
N4 H4A N6 1_554 0.89 1.92 2.791(3) 166
N4 H4B N5 2_566 0.89 1.94 2.792(3) 161
N4 H4C N7 1_544 0.89 2.27 3.016(3) 141

loop_
_geom_torsion_atom_site_label_1
_geom_torsion_atom_site_label_2
_geom_torsion_atom_site_label_3
_geom_torsion_atom_site_label_4
_geom_torsion_site_symmetry_1
_geom_torsion
N2 Ni1 N1 C1 2_666 -91.04(16)
N2 Ni1 N1 C1 . 88.96(16)
N3 Ni1 N1 C1 . 7.62(15)
N3 Ni1 N1 C1 2_666 -172.38(15)
N1 Ni1 N2 C3 2_666 125.09(14)
N1 Ni1 N2 C3 . -54.91(14)
N3 Ni1 N2 C3 . 26.96(13)
N3 Ni1 N2 C3 2_666 -153.04(13)
N1 Ni1 N3 C5 2_666 32.40(13)
N1 Ni1 N3 C5 . -147.60(13)
N2 Ni1 N3 C5 2_666 -60.55(14)
N2 Ni1 N3 C5 . 119.45(14)
N1 Ni1 N3 C4 2_666 -89.52(14)
N1 Ni1 N3 C4 . 90.48(14)
N2 Ni1 N3 C4 2_666 177.53(13)
N2 Ni1 N3 C4 . -2.47(13)
N1 Ni1 N3 C2 2_666 150.46(13)
N1 Ni1 N3 C2 . -29.54(13)
N2 Ni1 N3 C2 2_666 57.51(13)
N2 Ni1 N3 C2 . -122.49(13)
Ni1 N1 C1 C2 . 16.5(2)
C5 N3 C2 C1 . 168.07(18)
C4 N3 C2 C1 . -69.2(2)
Ni1 N3 C2 C1 . 47.9(2)
N1 C1 C2 N3 . -44.8(3)
Ni1 N2 C3 C4 . -46.2(2)
C5 N3 C4 C3 . -146.12(18)
C2 N3 C4 C3 . 91.3(2)
Ni1 N3 C4 C3 . -22.5(2)
N2 C3 C4 N3 . 46.8(2)
C4 N3 C5 C6 . -73.2(2)
C2 N3 C5 C6 . 51.3(2)
Ni1 N3 C5 C6 . 165.49(14)
N3 C5 C6 N4 . 166.40(16)
